data_1505418
loop_
_publ_author_name
'Dou, Xi'
'Yang, Xiaoyin'
'Bodwell, Graham J.'
'Wagner, Manfred'
'Enkelmann, Volker'
'M\"ullen, Klaus'

_publ_section_title
;
 Unexpected phenyl group rearrangement during an intramolecular Scholl
 reaction leading to an alkoxy-substituted hexa-peri-hexabenzocoronene.
;
_journal_issue 13
_journal_name_full 'Organic letters'
_journal_page_first 2485
_journal_page_last 2488
_journal_paper_doi 10.1021/ol0708018
_journal_volume 9
_journal_year 2007
_chemical_formula_moiety 'C90 H122 O2'
_chemical_formula_sum 'C90 H122 O2'
_chemical_formula_weight 1235.96
_space_group_IT_number 14
_symmetry_cell_setting monoclinic
_symmetry_space_group_name_Hall '-P 2yab'
_symmetry_space_group_name_H-M 'P 1 21/a 1'
_atom_sites_solution_hydrogens geom
_atom_sites_solution_primary direct
_audit_creation_date 06-11-30
_audit_creation_method CRYSTALS_ver_12.39
_cell_angle_alpha 90
_cell_angle_beta 97.8218(13)
_cell_angle_gamma 90
_cell_formula_units_Z 2
_cell_length_a 23.0450(8)
_cell_length_b 6.8145(5)
_cell_length_c 23.8953(8)
_cell_measurement_reflns_used 0
_cell_measurement_temperature 120
_cell_measurement_theta_max 0
_cell_measurement_theta_min 0
_cell_volume 3717.6(3)
_computing_cell_refinement 'Denzo/Scalepack (Otwinowski & Minor, 1996)'
_computing_data_collection 'COLLECT (Nonius BV, 1997)'
_computing_data_reduction 'Denzo/Scalepack (Otwinowski & Minor, 1996)'
_computing_molecular_graphics 'CAMERON (Watkin et al 1996)'
_computing_publication_material 'CRYSTALS (Betteridge et al 2003)'
_computing_structure_refinement 'CRYSTALS (Betteridge et al 2003)'
_computing_structure_solution 'SHELXS 86 (Sheldrick, 1986)'
_diffrn_ambient_temperature 120
_diffrn_measured_fraction_theta_full 0.812
_diffrn_measured_fraction_theta_max 0.784
_diffrn_measurement_device_type 'Nonius Kappa CCD'
_diffrn_measurement_method '\f & \w scans'
_diffrn_radiation_monochromator graphite
_diffrn_radiation_type 'Mo K\a'
_diffrn_radiation_wavelength 0.71073
_diffrn_reflns_av_R_equivalents 0.095
_diffrn_reflns_limit_h_max 29
_diffrn_reflns_limit_h_min -29
_diffrn_reflns_limit_k_max 8
_diffrn_reflns_limit_k_min 0
_diffrn_reflns_limit_l_max 31
_diffrn_reflns_limit_l_min 0
_diffrn_reflns_number 35794
_diffrn_reflns_theta_full 25.024
_diffrn_reflns_theta_max 27.499
_diffrn_reflns_theta_min 4.089
_diffrn_standards_number 0
_exptl_absorpt_coefficient_mu 0.063
_exptl_absorpt_correction_T_max 0.99
_exptl_absorpt_correction_T_min 0.85
_exptl_absorpt_correction_type multi-scan
_exptl_absorpt_process_details 'SORTAV (Blessing)'
_exptl_crystal_colour yellow
_exptl_crystal_density_diffrn 1.104
_exptl_crystal_description prism
_exptl_crystal_F_000 1356
_exptl_crystal_size_max 0.42
_exptl_crystal_size_mid 0.30
_exptl_crystal_size_min 0.13
_refine_diff_density_max 0.28
_refine_diff_density_min -0.30
_refine_ls_extinction_method None
_refine_ls_goodness_of_fit_ref 0.9049
_refine_ls_hydrogen_treatment constr
_refine_ls_matrix_type full
_refine_ls_number_parameters 415
_refine_ls_number_reflns 4465
_refine_ls_number_restraints 0
_refine_ls_R_factor_all 0.0486
_refine_ls_R_factor_gt 0.0504
_refine_ls_shift/su_max 0.009173
_refine_ls_structure_factor_coef F
_refine_ls_weighting_details
;
 Method, part 1, Chebychev polynomial, (Watkin, 1994, Prince, 1982) 
 [weight] = 1.0/[A~0~*T~0~(x)+A~1~*T~1~(x) ... +A~n-1~]*T~n-1~(x)] 
 where A~i~ are the Chebychev coefficients listed below and x= Fcalc/Fmax 
 Method = Robust Weighting (Prince, 1982) 
 W = [weight] * [1-(deltaF/6*sigmaF)^2^]^2^ 
 A~i~ are: 
 12.3 10.7 9.65 
;
_refine_ls_weighting_scheme calc
_refine_ls_wR_factor_all 0.0470
_refine_ls_wR_factor_gt 0.0470
_refine_ls_wR_factor_ref 0.0470
_reflns_limit_h_max 29
_reflns_limit_h_min -29
_reflns_limit_k_max 8
_reflns_limit_k_min 0
_reflns_limit_l_max 31
_reflns_limit_l_min 0
_reflns_number_gt 4465
_reflns_number_total 8246
_reflns_threshold_expression I>2.00u(I)
_oxford_diffrn_Wilson_B_factor 0.00
_oxford_diffrn_Wilson_scale 0.00
_oxford_refine_ls_scale 4.013(6)
_oxford_structure_analysis_title 'hbc12 Kr#2 120K 11-06'
_cod_data_source_file ol0708018si20070404_054440.cif
_cod_data_source_block nhbc12
_cod_depositor_comments
;
The following automatic conversions were performed:

'_symmetry_cell_setting' value 'Monoclinic' changed to 'monoclinic'
according to /home/saulius/struct/CIF-dictionaries/cif_core.dic
dictionary named 'cif_core.dic' version 2.4.1 from 2010-06-29.

Automatic conversion script
Id: cif_fix_values 1715 2011-07-08 13:25:40Z adriana 
;
_cod_original_sg_symbol_H-M 'P 1 21/a 1 '
_cod_original_formula_sum 'C45 H61 O1'
_cod_database_code 1505418

loop_
_symmetry_equiv_pos_as_xyz
x,y,z
-x,-y,-z
-x+1/2,y+1/2,-z
x+1/2,-y+1/2,z

loop_
_atom_site_label
_atom_site_type_symbol
_atom_site_fract_x
_atom_site_fract_y
_atom_site_fract_z
_atom_site_U_iso_or_equiv
_atom_site_occupancy
_atom_site_adp_type
_atom_site_refinement_flags_posn
O1 O 0.04940(4) -1.04646(13) 0.29375(6) 0.0638 1.0000 Uani .
C1 C 0.02449(4) -0.35405(14) 0.54163(6) 0.0397 1.0000 Uani .
C2 C 0.05439(4) -0.42164(13) 0.49742(6) 0.0376 1.0000 Uani .
C3 C 0.03057(4) -0.55832(13) 0.45696(6) 0.0367 1.0000 Uani .
C4 C 0.07380(4) -0.60890(13) 0.41435(6) 0.0370 1.0000 Uani .
C5 C 0.05026(4) -0.57285(16) 0.35444(6) 0.0421 1.0000 Uani .
C6 C 0.04466(5) -0.70688(16) 0.31524(7) 0.0470 1.0000 Uani .
C7 C 0.06086(5) -0.91426(18) 0.32825(7) 0.0479 1.0000 Uani .
C8 C 0.08985(5) -0.95124(16) 0.38567(7) 0.0478 1.0000 Uani .
C9 C 0.09546(4) -0.81341(14) 0.42537(6) 0.0394 1.0000 Uani .
C10 C 0.12313(4) -0.46549(13) 0.43509(6) 0.0381 1.0000 Uani .
C11 C 0.17417(4) -0.43643(15) 0.41060(6) 0.0416 1.0000 Uani .
C12 C 0.21521(5) -0.30445(14) 0.43353(7) 0.0467 1.0000 Uani .
C13 C 0.20627(5) -0.20361(14) 0.48362(6) 0.0424 1.0000 Uani .
C14 C 0.15498(5) -0.23171(14) 0.50853(6) 0.0417 1.0000 Uani .
C15 C 0.11340(4) -0.36124(13) 0.48386(6) 0.0374 1.0000 Uani .
C16 C 0.27164(5) -0.26640(15) 0.40893(7) 0.0438 1.0000 Uani .
C17 C 0.27193(5) -0.06285(17) 0.38020(7) 0.0506 1.0000 Uani .
C18 C 0.23211(5) -0.03974(15) 0.32482(6) 0.0446 1.0000 Uani .
C19 C 0.23027(6) 0.17256(17) 0.30350(8) 0.0573 1.0000 Uani .
C20 C 0.18795(5) 0.21822(17) 0.25117(8) 0.0545 1.0000 Uani .
C21 C 0.17912(6) 0.4369(2) 0.24128(7) 0.0558 1.0000 Uani .
C22 C 0.12913(6) 0.49315(19) 0.19458(7) 0.0559 1.0000 Uani .
C23 C 0.11810(6) 0.71550(19) 0.19073(8) 0.0591 1.0000 Uani .
C24 C 0.06461(7) 0.7737(2) 0.15022(8) 0.0586 1.0000 Uani .
C25 C 0.05450(6) 0.9920(2) 0.14616(8) 0.0603 1.0000 Uani .
C26 C 0.00002(6) 1.0517(2) 0.10579(9) 0.0666 1.0000 Uani .
C27 C -0.01005(9) 1.2739(3) 0.10474(11) 0.0854 1.0000 Uani .
C28 C 0.05085(4) -0.21228(14) 0.58435(6) 0.0374 1.0000 Uani .
C29 C 0.04544(5) -0.00857(15) 0.57583(6) 0.0425 1.0000 Uani .
C30 C 0.07075(5) 0.12086(14) 0.61625(7) 0.0448 1.0000 Uani .
C31 C 0.10047(4) 0.05997(16) 0.66707(6) 0.0394 1.0000 Uani .
C32 C 0.10593(5) -0.14196(15) 0.67537(6) 0.0424 1.0000 Uani .
C33 C 0.08122(4) -0.27312(13) 0.63500(6) 0.0419 1.0000 Uani .
C34 C 0.12534(5) 0.19892(18) 0.71392(7) 0.0479 1.0000 Uani .
C35 C 0.08456(6) 0.2298(2) 0.75896(8) 0.0580 1.0000 Uani .
C36 C 0.11607(7) 0.3273(2) 0.81255(8) 0.0607 1.0000 Uani .
C37 C 0.13725(7) 0.5354(2) 0.80679(6) 0.0545 1.0000 Uani .
C38 C 0.17730(7) 0.60911(19) 0.85752(8) 0.0581 1.0000 Uani .
C39 C 0.19290(7) 0.8223(2) 0.85674(8) 0.0593 1.0000 Uani .
C40 C 0.24392(6) 0.88390(19) 0.90119(7) 0.0574 1.0000 Uani .
C41 C 0.25614(6) 1.10334(18) 0.90521(8) 0.0576 1.0000 Uani .
C42 C 0.30689(6) 1.1639(2) 0.94779(8) 0.0591 1.0000 Uani .
C43 C 0.31845(7) 1.3824(2) 0.95154(8) 0.0606 1.0000 Uani .
C44 C 0.36914(7) 1.4475(2) 0.99412(8) 0.0624 1.0000 Uani .
C45 C 0.37964(8) 1.6663(2) 0.99722(10) 0.0777 1.0000 Uani .
H51 H 0.0399 -0.4413 0.3445 0.0454 1.0000 Uiso R
H61 H 0.0299 -0.6696 0.2777 0.0479 1.0000 Uiso R
H81 H 0.1066 -1.0775 0.3933 0.0394 1.0000 Uiso R
H91 H 0.1138 -0.8468 0.4622 0.0460 1.0000 Uiso R
H111 H 0.1807 -0.5060 0.3776 0.0432 1.0000 Uiso R
H131 H 0.2356 -0.1146 0.4998 0.0400 1.0000 Uiso R
H141 H 0.1490 -0.1709 0.5431 0.0373 1.0000 Uiso R
H161 H 0.3044 -0.2760 0.4376 0.0413 1.0000 Uiso R
H162 H 0.2745 -0.3642 0.3811 0.0413 1.0000 Uiso R
H171 H 0.2596 0.0305 0.4057 0.0437 1.0000 Uiso R
H172 H 0.3109 -0.0341 0.3740 0.0437 1.0000 Uiso R
H181 H 0.1935 -0.0797 0.3293 0.0469 1.0000 Uiso R
H182 H 0.2465 -0.1203 0.2973 0.0469 1.0000 Uiso R
H191 H 0.2192 0.2528 0.3328 0.0584 1.0000 Uiso R
H192 H 0.2685 0.2078 0.2965 0.0584 1.0000 Uiso R
H201 H 0.1512 0.1588 0.2542 0.0559 1.0000 Uiso R
H202 H 0.2032 0.1664 0.2193 0.0559 1.0000 Uiso R
H211 H 0.1697 0.4898 0.2757 0.0800 1.0000 Uiso R
H212 H 0.2146 0.4934 0.2330 0.0800 1.0000 Uiso R
H221 H 0.0944 0.4266 0.2009 0.0666 1.0000 Uiso R
H222 H 0.1401 0.4530 0.1594 0.0666 1.0000 Uiso R
H231 H 0.1109 0.7567 0.2271 0.0771 1.0000 Uiso R
H232 H 0.1517 0.7812 0.1811 0.0771 1.0000 Uiso R
H241 H 0.0307 0.7088 0.1596 0.0710 1.0000 Uiso R
H242 H 0.0716 0.7340 0.1136 0.0710 1.0000 Uiso R
H251 H 0.0484 1.0319 0.1830 0.0837 1.0000 Uiso R
H252 H 0.0880 1.0568 0.1359 0.0837 1.0000 Uiso R
H261 H -0.0334 0.9887 0.1169 0.0821 1.0000 Uiso R
H262 H 0.0060 1.0066 0.0694 0.0821 1.0000 Uiso R
H271 H -0.0435 1.3054 0.0784 0.1035 1.0000 Uiso R
H272 H -0.0158 1.3182 0.1413 0.1035 1.0000 Uiso R
H273 H 0.0235 1.3360 0.0938 0.1035 1.0000 Uiso R
H291 H 0.0250 0.0373 0.5411 0.0466 1.0000 Uiso R
H301 H 0.0680 0.2586 0.6103 0.0331 1.0000 Uiso R
H321 H 0.1257 -0.1877 0.7104 0.0436 1.0000 Uiso R
H331 H 0.0856 -0.4105 0.6409 0.0503 1.0000 Uiso R
H341 H 0.1613 0.1454 0.7315 0.0480 1.0000 Uiso R
H342 H 0.1323 0.3231 0.6981 0.0480 1.0000 Uiso R
H351 H 0.0691 0.1058 0.7676 0.0696 1.0000 Uiso R
H352 H 0.0534 0.3143 0.7442 0.0696 1.0000 Uiso R
H361 H 0.0901 0.3274 0.8402 0.0690 1.0000 Uiso R
H362 H 0.1496 0.2502 0.8255 0.0690 1.0000 Uiso R
H371 H 0.1040 0.6189 0.8001 0.0690 1.0000 Uiso R
H372 H 0.1583 0.5405 0.7753 0.0690 1.0000 Uiso R
H381 H 0.1572 0.5894 0.8892 0.0685 1.0000 Uiso R
H382 H 0.2121 0.5326 0.8617 0.0685 1.0000 Uiso R
H391 H 0.1600 0.9012 0.8617 0.0707 1.0000 Uiso R
H392 H 0.2047 0.8493 0.8209 0.0707 1.0000 Uiso R
H401 H 0.2339 0.8438 0.9367 0.0776 1.0000 Uiso R
H402 H 0.2783 0.8169 0.8940 0.0776 1.0000 Uiso R
H411 H 0.2221 1.1692 0.9139 0.0673 1.0000 Uiso R
H412 H 0.2643 1.1434 0.8690 0.0673 1.0000 Uiso R
H421 H 0.2994 1.1178 0.9836 0.0759 1.0000 Uiso R
H422 H 0.3412 1.1024 0.9381 0.0759 1.0000 Uiso R
H431 H 0.2842 1.4430 0.9615 0.0929 1.0000 Uiso R
H432 H 0.3253 1.4280 0.9155 0.0929 1.0000 Uiso R
H441 H 0.3622 1.4026 1.0303 0.0860 1.0000 Uiso R
H442 H 0.4034 1.3865 0.9842 0.0860 1.0000 Uiso R
H451 H 0.4123 1.6962 1.0246 0.1187 1.0000 Uiso R
H452 H 0.3456 1.7284 1.0073 0.1187 1.0000 Uiso R
H453 H 0.3868 1.7123 0.9613 0.1187 1.0000 Uiso R

loop_
_atom_site_aniso_label
_atom_site_aniso_U_11
_atom_site_aniso_U_22
_atom_site_aniso_U_33
_atom_site_aniso_U_23
_atom_site_aniso_U_13
_atom_site_aniso_U_12
O1 0.0490(5) 0.0402(4) 0.1060(9) -0.0232(5) 0.0237(6) -0.0112(4)
C1 0.0204(4) 0.0283(4) 0.0711(8) 0.0061(5) 0.0084(5) 0.0026(4)
C2 0.0222(4) 0.0217(4) 0.0701(7) 0.0032(4) 0.0108(5) 0.0012(3)
C3 0.0178(4) 0.0235(4) 0.0701(7) -0.0041(4) 0.0111(4) 0.0005(3)
C4 0.0190(4) 0.0218(4) 0.0723(8) -0.0039(5) 0.0134(4) 0.0007(3)
C5 0.0194(4) 0.0356(5) 0.0730(8) 0.0092(5) 0.0127(4) 0.0004(4)
C6 0.0303(5) 0.0308(5) 0.0832(9) -0.0022(5) 0.0200(6) -0.0030(4)
C7 0.0288(5) 0.0406(5) 0.0790(9) -0.0113(6) 0.0239(5) -0.0053(4)
C8 0.0283(5) 0.0303(4) 0.0875(9) -0.0077(6) 0.0169(6) -0.0003(4)
C9 0.0217(4) 0.0251(4) 0.0738(8) -0.0029(5) 0.0152(5) 0.0048(4)
C10 0.0225(4) 0.0180(3) 0.0751(8) -0.0054(4) 0.0112(5) -0.0018(3)
C11 0.0193(4) 0.0300(4) 0.0769(8) 0.0003(5) 0.0119(5) 0.0057(4)
C12 0.0290(5) 0.0222(4) 0.0922(10) 0.0030(5) 0.0206(6) 0.0084(4)
C13 0.0271(5) 0.0246(4) 0.0768(8) 0.0001(5) 0.0116(5) -0.0084(3)
C14 0.0265(4) 0.0241(4) 0.0757(8) 0.0042(5) 0.0115(5) 0.0042(4)
C15 0.0203(4) 0.0236(4) 0.0705(7) -0.0023(4) 0.0145(4) 0.0035(3)
C16 0.0269(5) 0.0270(4) 0.0790(9) -0.0021(5) 0.0134(5) -0.0004(4)
C17 0.0293(5) 0.0358(5) 0.0896(10) 0.0014(6) 0.0183(6) -0.0094(4)
C18 0.0323(5) 0.0268(4) 0.0768(8) -0.0024(5) 0.0149(5) 0.0045(4)
C19 0.0400(6) 0.0323(5) 0.1028(12) 0.0038(6) 0.0212(7) -0.0007(5)
C20 0.0277(5) 0.0380(6) 0.1018(11) 0.0053(7) 0.0227(7) -0.0006(4)
C21 0.0513(7) 0.0479(6) 0.0722(9) 0.0023(7) 0.0228(7) 0.0041(6)
C22 0.0453(7) 0.0460(6) 0.0812(10) 0.0074(7) 0.0265(7) -0.0008(5)
C23 0.0434(7) 0.0421(6) 0.0927(11) 0.0056(7) 0.0130(7) 0.0058(5)
C24 0.0454(7) 0.0482(6) 0.0835(10) 0.0116(7) 0.0137(7) 0.0038(6)
C25 0.0374(6) 0.0471(7) 0.0983(12) 0.0165(7) 0.0167(7) 0.0030(5)
C26 0.0418(7) 0.0530(7) 0.1063(13) 0.0105(9) 0.0145(8) 0.0121(6)
C27 0.0642(11) 0.0663(10) 0.1270(18) -0.0044(11) 0.0175(12) 0.0070(9)
C28 0.0181(4) 0.0239(4) 0.0717(7) -0.0050(5) 0.0120(4) -0.0034(3)
C29 0.0318(5) 0.0291(5) 0.0657(7) 0.0041(5) 0.0039(5) 0.0010(4)
C30 0.0327(5) 0.0224(4) 0.0805(9) -0.0004(5) 0.0122(5) -0.0043(4)
C31 0.0223(4) 0.0339(5) 0.0637(7) -0.0095(5) 0.0120(4) -0.0029(4)
C32 0.0256(4) 0.0307(5) 0.0700(8) 0.0019(5) 0.0030(5) 0.0086(4)
C33 0.0217(4) 0.0225(4) 0.0819(9) -0.0054(5) 0.0077(5) 0.0020(3)
C34 0.0317(5) 0.0409(5) 0.0734(8) -0.0035(6) 0.0155(5) -0.0042(4)
C35 0.0429(7) 0.0454(6) 0.0881(11) -0.0130(7) 0.0174(7) -0.0142(5)
C36 0.0471(7) 0.0515(6) 0.0863(11) -0.0109(8) 0.0194(7) -0.0141(6)
C37 0.0514(7) 0.0566(7) 0.0587(8) -0.0092(7) 0.0186(6) -0.0117(6)
C38 0.0522(7) 0.0434(6) 0.0802(10) -0.0051(7) 0.0142(7) -0.0055(6)
C39 0.0510(7) 0.0504(6) 0.0799(10) -0.0093(7) 0.0211(7) -0.0111(6)
C40 0.0512(7) 0.0407(6) 0.0851(11) 0.0007(7) 0.0272(7) -0.0070(5)
C41 0.0440(7) 0.0419(6) 0.0889(11) -0.0162(7) 0.0158(7) -0.0132(6)
C42 0.0451(7) 0.0464(6) 0.0885(11) -0.0111(7) 0.0187(7) -0.0058(6)
C43 0.0470(7) 0.0547(7) 0.0812(11) -0.0015(7) 0.0132(7) -0.0157(6)
C44 0.0517(7) 0.0553(7) 0.0832(11) -0.0022(8) 0.0206(8) -0.0048(7)
C45 0.0599(9) 0.0471(7) 0.1295(19) -0.0103(9) 0.0254(11) -0.0133(7)

loop_
_atom_type_symbol
_atom_type_scat_dispersion_real
_atom_type_scat_dispersion_imag
_atom_type_scat_Cromer_Mann_a1
_atom_type_scat_Cromer_Mann_b1
_atom_type_scat_Cromer_Mann_a2
_atom_type_scat_Cromer_Mann_b2
_atom_type_scat_Cromer_Mann_a3
_atom_type_scat_Cromer_Mann_b3
_atom_type_scat_Cromer_Mann_a4
_atom_type_scat_Cromer_Mann_b4
_atom_type_scat_Cromer_Mann_c
_atom_type_scat_source
C 0.0033 0.0016 2.3100 20.8439 1.0200 10.2075 1.5886 0.5687 0.8650 51.6512 0.2156 'International Tables Vol C 4.2.6.8 and 6.1.1.4'
H 0.0000 0.0000 0.4930 10.5109 0.3229 26.1257 0.1402 3.1424 0.0408 57.7998 0.0030 'International Tables Vol C 4.2.6.8 and 6.1.1.4'
O 0.0106 0.0060 3.0485 13.2771 2.2868 5.7011 1.5463 0.3239 0.8670 32.9089 0.2508 'International Tables Vol C 4.2.6.8 and 6.1.1.4'

loop_
_geom_angle_atom_site_label_1
_geom_angle_site_symmetry_1
_geom_angle_atom_site_label_2
_geom_angle_atom_site_label_3
_geom_angle
_geom_angle_publ_flag
C3 2_546 C1 C2 114.34(10) yes
C3 2_546 C1 C28 123.32(11) yes
C2 . C1 C28 122.25(9) yes
C1 . C2 C3 123.20(9) yes
C1 . C2 C15 128.38(10) yes
C3 . C2 C15 108.39(10) yes
C1 2_546 C3 C2 122.42(11) yes
C1 2_546 C3 C4 125.52(10) yes
C2 . C3 C4 111.93(9) yes
C3 . C4 C5 114.37(9) yes
C3 . C4 C9 108.66(9) yes
C5 . C4 C9 113.30(10) yes
C3 . C4 C10 99.21(9) yes
C5 . C4 C10 111.45(9) yes
C9 . C4 C10 108.89(9) yes
C4 . C5 C6 124.50(10) yes
C4 . C5 H51 116.456 no
C6 . C5 H51 119.013 no
C5 . C6 C7 121.34(14) yes
C5 . C6 H61 118.659 no
C7 . C6 H61 120.004 no
C6 . C7 O1 122.30(15) yes
C6 . C7 C8 115.46(11) yes
O1 . C7 C8 122.21(13) yes
C7 . C8 C9 122.35(11) yes
C7 . C8 H81 117.203 no
C9 . C8 H81 120.375 no
C4 . C9 C8 122.46(12) yes
C4 . C9 H91 118.892 no
C8 . C9 H91 118.646 no
C4 . C10 C11 125.85(11) yes
C4 . C10 C15 113.29(9) yes
C11 . C10 C15 120.85(10) yes
C10 . C11 C12 120.14(12) yes
C10 . C11 H111 120.923 no
C12 . C11 H111 118.930 no
C11 . C12 C13 119.05(11) yes
C11 . C12 C16 122.66(12) yes
C13 . C12 C16 118.25(10) yes
C12 . C13 C14 121.17(10) yes
C12 . C13 H131 118.464 no
C14 . C13 H131 120.359 no
C13 . C14 C15 118.85(12) yes
C13 . C14 H141 122.520 no
C15 . C14 H141 118.512 no
C2 . C15 C10 106.96(9) yes
C2 . C15 C14 133.14(11) yes
C10 . C15 C14 119.89(10) yes
C12 . C16 C17 112.32(9) yes
C12 . C16 H161 110.270 no
C17 . C16 H161 109.304 no
C12 . C16 H162 107.130 no
C17 . C16 H162 108.278 no
H161 . C16 H162 109.466 no
C16 . C17 C18 116.26(10) yes
C16 . C17 H171 107.213 no
C18 . C17 H171 106.993 no
C16 . C17 H172 108.387 no
C18 . C17 H172 108.384 no
H171 . C17 H172 109.465 no
C17 . C18 C19 112.04(11) yes
C17 . C18 H181 109.743 no
C19 . C18 H181 108.916 no
C17 . C18 H182 108.470 no
C19 . C18 H182 108.168 no
H181 . C18 H182 109.465 no
C18 . C19 C20 117.09(11) yes
C18 . C19 H191 107.224 no
C20 . C19 H191 106.470 no
C18 . C19 H192 108.230 no
C20 . C19 H192 108.199 no
H191 . C19 H192 109.464 no
C19 . C20 C21 112.89(12) yes
C19 . C20 H201 109.344 no
C21 . C20 H201 109.179 no
C19 . C20 H202 108.680 no
C21 . C20 H202 107.222 no
H201 . C20 H202 109.464 no
C20 . C21 C22 115.38(13) yes
C20 . C21 H211 106.217 no
C22 . C21 H211 107.205 no
C20 . C21 H212 109.250 no
C22 . C21 H212 109.167 no
H211 . C21 H212 109.464 no
C21 . C22 C23 112.97(13) yes
C21 . C22 H221 109.291 no
C23 . C22 H221 110.116 no
C21 . C22 H222 107.904 no
C23 . C22 H222 107.001 no
H221 . C22 H222 109.465 no
C22 . C23 C24 114.22(13) yes
C22 . C23 H231 106.543 no
C24 . C23 H231 106.211 no
C22 . C23 H232 110.189 no
C24 . C23 H232 110.001 no
H231 . C23 H232 109.465 no
C23 . C24 C25 113.90(13) yes
C23 . C24 H241 110.536 no
C25 . C24 H241 110.498 no
C23 . C24 H242 106.757 no
C25 . C24 H242 105.418 no
H241 . C24 H242 109.465 no
C24 . C25 C26 114.16(13) yes
C24 . C25 H251 105.323 no
C26 . C25 H251 107.185 no
C24 . C25 H252 110.604 no
C26 . C25 H252 109.875 no
H251 . C25 H252 109.466 no
C25 . C26 C27 112.49(15) yes
C25 . C26 H261 109.315 no
C27 . C26 H261 108.907 no
C25 . C26 H262 106.422 no
C27 . C26 H262 110.191 no
H261 . C26 H262 109.464 no
C26 . C27 H271 110.012 no
C26 . C27 H272 109.834 no
H271 . C27 H272 109.474 no
C26 . C27 H273 108.554 no
H271 . C27 H273 109.474 no
H272 . C27 H273 109.475 no
C1 . C28 C29 121.77(11) yes
C1 . C28 C33 121.55(9) yes
C29 . C28 C33 116.67(11) yes
C28 . C29 C30 120.66(12) yes
C28 . C29 H291 118.335 no
C30 . C29 H291 120.970 no
C29 . C30 C31 122.59(10) yes
C29 . C30 H301 120.982 no
C31 . C30 H301 116.424 no
C30 . C31 C32 116.64(11) yes
C30 . C31 C34 123.78(11) yes
C32 . C31 C34 119.55(12) yes
C31 . C32 C33 121.29(12) yes
C31 . C32 H321 118.222 no
C33 . C32 H321 120.433 no
C32 . C33 C28 122.11(9) yes
C32 . C33 H331 120.587 no
C28 . C33 H331 117.282 no
C31 . C34 C35 113.37(10) yes
C31 . C34 H341 107.782 no
C35 . C34 H341 108.901 no
C31 . C34 H342 109.197 no
C35 . C34 H342 108.074 no
H341 . C34 H342 109.469 no
C34 . C35 C36 112.25(12) yes
C34 . C35 H351 108.177 no
C36 . C35 H351 110.663 no
C34 . C35 H352 109.037 no
C36 . C35 H352 107.209 no
H351 . C35 H352 109.469 no
C35 . C36 C37 116.87(14) yes
C35 . C36 H361 108.097 no
C37 . C36 H361 107.679 no
C35 . C36 H362 107.744 no
C37 . C36 H362 106.843 no
H361 . C36 H362 109.465 no
C36 . C37 C38 114.17(13) yes
C36 . C37 H371 108.288 no
C38 . C37 H371 109.102 no
C36 . C37 H372 108.171 no
C38 . C37 H372 107.574 no
H371 . C37 H372 109.465 no
C37 . C38 C39 115.80(14) yes
C37 . C38 H381 106.457 no
C39 . C38 H381 106.937 no
C37 . C38 H382 108.540 no
C39 . C38 H382 109.474 no
H381 . C38 H382 109.465 no
C38 . C39 C40 114.85(14) yes
C38 . C39 H391 110.510 no
C40 . C39 H391 107.985 no
C38 . C39 H392 107.339 no
C40 . C39 H392 106.538 no
H391 . C39 H392 109.465 no
C39 . C40 C41 115.53(13) yes
C39 . C40 H401 106.503 no
C41 . C40 H401 106.968 no
C39 . C40 H402 108.831 no
C41 . C40 H402 109.386 no
H401 . C40 H402 109.465 no
C40 . C41 C42 115.69(13) yes
C40 . C41 H411 109.085 no
C42 . C41 H411 108.215 no
C40 . C41 H412 106.417 no
C42 . C41 H412 107.845 no
H411 . C41 H412 109.466 no
C41 . C42 C43 115.18(13) yes
C41 . C42 H421 107.490 no
C43 . C42 H421 108.909 no
C41 . C42 H422 108.092 no
C43 . C42 H422 107.616 no
H421 . C42 H422 109.465 no
C42 . C43 C44 116.33(14) yes
C42 . C43 H431 107.292 no
C44 . C43 H431 107.244 no
C42 . C43 H432 108.546 no
C44 . C43 H432 107.831 no
H431 . C43 H432 109.465 no
C43 . C44 C45 115.33(15) yes
C43 . C44 H441 107.903 no
C45 . C44 H441 108.624 no
C43 . C44 H442 107.294 no
C45 . C44 H442 108.122 no
H441 . C44 H442 109.464 no
C44 . C45 H451 110.610 no
C44 . C45 H452 108.642 no
H451 . C45 H452 109.475 no
C44 . C45 H453 109.145 no
H451 . C45 H453 109.475 no
H452 . C45 H453 109.474 no

loop_
_geom_bond_atom_site_label_1
_geom_bond_atom_site_label_2
_geom_bond_site_symmetry_2
_geom_bond_distance
_geom_bond_publ_flag
O1 C7 . 1.2253(15) yes
C1 C3 2_546 1.4069(12) yes
C1 C2 . 1.4145(17) yes
C1 C28 . 1.4748(16) yes
C2 C3 . 1.3997(16) yes
C2 C15 . 1.4981(13) yes
C3 C4 . 1.5571(15) yes
C4 C5 . 1.4807(18) yes
C4 C9 . 1.4916(12) yes
C4 C10 . 1.5295(13) yes
C5 C6 . 1.3020(19) yes
C5 H51 . 0.950 no
C6 C7 . 1.4837(16) yes
C6 H61 . 0.950 no
C7 C8 . 1.464(2) yes
C8 C9 . 1.3287(17) yes
C8 H81 . 0.950 no
C9 H91 . 0.950 no
C10 C11 . 1.3974(14) yes
C10 C15 . 1.4087(17) yes
C11 C12 . 1.3647(16) yes
C11 H111 . 0.950 no
C12 C13 . 1.419(2) yes
C12 C16 . 1.5205(16) yes
C13 C14 . 1.4069(15) yes
C13 H131 . 0.950 no
C14 C15 . 1.3752(15) yes
C14 H141 . 0.950 no
C16 C17 . 1.5482(16) yes
C16 H161 . 0.950 no
C16 H162 . 0.950 no
C17 C18 . 1.512(2) yes
C17 H171 . 0.950 no
C17 H172 . 0.950 no
C18 C19 . 1.5325(15) yes
C18 H181 . 0.950 no
C18 H182 . 0.950 no
C19 C20 . 1.510(2) yes
C19 H191 . 0.950 no
C19 H192 . 0.950 no
C20 C21 . 1.5180(16) yes
C20 H201 . 0.950 no
C20 H202 . 0.950 no
C21 C22 . 1.539(2) yes
C21 H211 . 0.950 no
C21 H212 . 0.950 no
C22 C23 . 1.5371(16) yes
C22 H221 . 0.950 no
C22 H222 . 0.950 no
C23 C24 . 1.513(2) yes
C23 H231 . 0.950 no
C23 H232 . 0.950 no
C24 C25 . 1.5068(17) yes
C24 H241 . 0.950 no
C24 H242 . 0.950 no
C25 C26 . 1.530(2) yes
C25 H251 . 0.950 no
C25 H252 . 0.950 no
C26 C27 . 1.531(2) yes
C26 H261 . 0.950 no
C26 H262 . 0.950 no
C27 H271 . 0.950 no
C27 H272 . 0.950 no
C27 H273 . 0.950 no
C28 C29 . 1.4061(12) yes
C28 C33 . 1.3771(18) yes
C29 C30 . 1.3774(18) yes
C29 H291 . 0.950 no
C30 C31 . 1.3746(19) yes
C30 H301 . 0.950 no
C31 C32 . 1.3936(13) yes
C31 C34 . 1.5178(17) yes
C32 C33 . 1.3799(17) yes
C32 H321 . 0.950 no
C33 H331 . 0.950 no
C34 C35 . 1.537(2) yes
C34 H341 . 0.950 no
C34 H342 . 0.950 no
C35 C36 . 1.534(2) yes
C35 H351 . 0.950 no
C35 H352 . 0.950 no
C36 C37 . 1.5127(18) yes
C36 H361 . 0.950 no
C36 H362 . 0.950 no
C37 C38 . 1.506(2) yes
C37 H371 . 0.950 no
C37 H372 . 0.950 no
C38 C39 . 1.4973(18) yes
C38 H381 . 0.950 no
C38 H382 . 0.950 no
C39 C40 . 1.532(2) yes
C39 H391 . 0.950 no
C39 H392 . 0.950 no
C40 C41 . 1.5223(16) yes
C40 H401 . 0.950 no
C40 H402 . 0.950 no
C41 C42 . 1.500(2) yes
C41 H411 . 0.950 no
C41 H412 . 0.950 no
C42 C43 . 1.5132(17) yes
C42 H421 . 0.950 no
C42 H422 . 0.950 no
C43 C44 . 1.508(2) yes
C43 H431 . 0.950 no
C43 H432 . 0.950 no
C44 C45 . 1.5107(18) yes
C44 H441 . 0.950 no
C44 H442 . 0.950 no
C45 H451 . 0.950 no
C45 H452 . 0.950 no
C45 H453 . 0.950 no
